data_7125263
loop_
_publ_author_name
'Mallo, Neil'
'Brown, Patrick T.'
'Iranmanesh, Hasti'
'MacDonald, Thomas S. C.'
'Teusner, Matthew J.'
'Harper, Jason B.'
'Ball, Graham E.'
'Beves, Jonathon E.'

_publ_section_title
;
 Photochromic switching behaviour of donor-acceptor Stenhouse adducts in
 organic solvents.
;
_journal_issue 93
_journal_name_full 'Chemical communications (Cambridge, England)'
_journal_page_first 13576
_journal_page_last 13579
_journal_paper_doi 10.1039/c6cc08079k
_journal_volume 52
_journal_year 2016
_chemical_formula_moiety 'C19 H21 N O6'
_chemical_formula_sum 'C19 H21 N O6'
_chemical_formula_weight 359.37
_space_group_crystal_system triclinic
_space_group_IT_number 2
_space_group_name_Hall '-P 1'
_space_group_name_H-M_alt 'P -1'
_atom_sites_solution_hydrogens geom
_atom_sites_solution_primary direct
_audit_creation_date 2016-06-30
_audit_creation_method
;
Olex2 1.2
(compiled 2016.02.16 svn.r3265 for OlexSys, GUI svn.r5155)
;
_audit_update_record
;
2016-08-22 deposited with the CCDC.
2016-10-26 downloaded from the CCDC.
;
_cell_angle_alpha 106.14(7)
_cell_angle_beta 91.08(7)
_cell_angle_gamma 94.96(7)
_cell_formula_units_Z 2
_cell_length_a 7.787(9)
_cell_length_b 9.080(12)
_cell_length_c 12.994(16)
_cell_measurement_reflns_used 1355
_cell_measurement_temperature 150(2)
_cell_measurement_theta_max 20.29
_cell_measurement_theta_min 2.45
_cell_volume 878.4(19)
_computing_cell_refinement 'SAINT v8.34A (Bruker, 2013)'
_computing_data_collection 'SAINT v8.34A (Bruker, 2013)'
_computing_data_reduction 'SAINT v8.34A (Bruker, 2013)'
_computing_molecular_graphics 'Olex2 (Dolomanov et al., 2009)'
_computing_publication_material 'Olex2 (Dolomanov et al., 2009)'
_computing_structure_refinement 'ShelXL (Sheldrick, 2015)'
_computing_structure_solution 'ShelXS (Sheldrick, 2008)'
_diffrn_ambient_temperature 150(2)
_diffrn_measured_fraction_theta_full 0.997
_diffrn_measured_fraction_theta_max 0.997
_diffrn_measurement_device_type 'Bruker kappa APEXII CCD Diffractometer'
_diffrn_measurement_method '\f scans, and \w scans with \k offsets'
_diffrn_radiation_type MoK\a
_diffrn_radiation_wavelength 0.71073
_diffrn_reflns_av_R_equivalents 0.1049
_diffrn_reflns_av_unetI/netI 0.1075
_diffrn_reflns_Laue_measured_fraction_full 0.997
_diffrn_reflns_Laue_measured_fraction_max 0.997
_diffrn_reflns_limit_h_max 9
_diffrn_reflns_limit_h_min -9
_diffrn_reflns_limit_k_max 10
_diffrn_reflns_limit_k_min -10
_diffrn_reflns_limit_l_max 15
_diffrn_reflns_limit_l_min -15
_diffrn_reflns_number 12675
_diffrn_reflns_point_group_measured_fraction_full 0.997
_diffrn_reflns_point_group_measured_fraction_max 0.997
_diffrn_reflns_theta_full 24.995
_diffrn_reflns_theta_max 24.995
_diffrn_reflns_theta_min 2.346
_diffrn_source 'Incoatec I\mS microfocus X-ray source'
_exptl_absorpt_coefficient_mu 0.102
_exptl_absorpt_correction_T_max 0.7455
_exptl_absorpt_correction_T_min 0.6220
_exptl_absorpt_correction_type multi-scan
_exptl_absorpt_process_details
;
SADABS-2014/5 (Bruker,2014) was used for absorption correction.
wR2(int) was 0.1872 before and 0.0863 after correction.
The Ratio of minimum to maximum transmission is 0.8343.
The \l/2 correction factor is 0.00150.
;
_exptl_crystal_colour 'clear dark violet'
_exptl_crystal_colour_lustre clear
_exptl_crystal_colour_modifier dark
_exptl_crystal_colour_primary violet
_exptl_crystal_density_diffrn 1.359
_exptl_crystal_description block
_exptl_crystal_F_000 380
_exptl_crystal_recrystallization_method 'ether diffusion'
_exptl_crystal_size_max 0.1
_exptl_crystal_size_mid 0.04
_exptl_crystal_size_min 0.03
_refine_diff_density_max 0.230
_refine_diff_density_min -0.341
_refine_diff_density_rms 0.070
_refine_ls_extinction_method none
_refine_ls_goodness_of_fit_ref 0.981
_refine_ls_hydrogen_treatment constr
_refine_ls_matrix_type full
_refine_ls_number_parameters 240
_refine_ls_number_reflns 3094
_refine_ls_number_restraints 0
_refine_ls_restrained_S_all 0.981
_refine_ls_R_factor_all 0.1091
_refine_ls_R_factor_gt 0.0598
_refine_ls_shift/su_max 0.000
_refine_ls_shift/su_mean 0.000
_refine_ls_structure_factor_coef Fsqd
_refine_ls_weighting_details 'w=1/[\s^2^(Fo^2^)+(0.0570P)^2^] where P=(Fo^2^+2Fc^2^)/3'
_refine_ls_weighting_scheme calc
_refine_ls_wR_factor_gt 0.1305
_refine_ls_wR_factor_ref 0.1527
_reflns_Friedel_coverage 0.000
_reflns_number_gt 1849
_reflns_number_total 3094
_reflns_threshold_expression 'I > 2\s(I)'
_cod_data_source_file c6cc08079k2.cif
_cod_data_source_block p-1_a
_cod_original_cell_volume 878.3(19)
_cod_database_code 7125263
_shelx_space_group_comment
;
The symmetry employed for this shelxl refinement is uniquely defined
by the following loop, which should always be used as a source of
symmetry information in preference to the above space-group names.
They are only intended as comments.
;
_shelx_estimated_absorpt_t_max 0.997
_shelx_estimated_absorpt_t_min 0.990
_olex2_refinement_description
;
1. Fixed Uiso
 At 1.2 times of:
  All C(H) groups
 At 1.5 times of:
  All C(H,H,H) groups, All O(H) groups
2.a Aromatic/amide H refined with riding coordinates:
 C17(H17), C18(H18), C14(H14), C15(H15), C11(H11), C10(H10), C9(H9), C7(H7)
2.b Idealised Me refined as rotating group:
 C19(H19A,H19B,H19C), C12(H12A,H12B,H12C), C2(H2A,H2B,H2C), C1(H1A,H1B,H1C)
2.c Idealised tetrahedral OH refined as rotating group:
 O5(H5)
;
_shelx_shelxl_version_number 2014/7
_olex2_submission_special_instructions 'No special instructions were received'

loop_
_space_group_symop_operation_xyz
'x, y, z'
'-x, -y, -z'

loop_
_atom_site_label
_atom_site_type_symbol
_atom_site_fract_x
_atom_site_fract_y
_atom_site_fract_z
_atom_site_U_iso_or_equiv
_atom_site_adp_type
_atom_site_occupancy
_atom_site_site_symmetry_order
_atom_site_calc_flag
_atom_site_refinement_flags_posn
C19 C 1.5735(4) 1.3666(4) 0.8719(2) 0.0436(8) Uani 1 1 d .
H19A H 1.6935 1.3861 0.8542 0.065 Uiso 1 1 calc GR
H19B H 1.5694 1.3664 0.9472 0.065 Uiso 1 1 calc GR
H19C H 1.5064 1.4475 0.8603 0.065 Uiso 1 1 calc GR
C16 C 1.3320(3) 1.1711(3) 0.8194(2) 0.0316(7) Uani 1 1 d .
C17 C 1.2240(4) 1.2633(3) 0.8850(2) 0.0387(8) Uani 1 1 d .
H17 H 1.2614 1.3678 0.9205 0.046 Uiso 1 1 calc R
C18 C 1.0581(3) 1.2013(3) 0.8987(2) 0.0347(7) Uani 1 1 d .
H18 H 0.9827 1.2654 0.9431 0.042 Uiso 1 1 calc R
C13 C 1.0002(3) 1.0470(3) 0.8485(2) 0.0270(7) Uani 1 1 d .
C14 C 1.1091(3) 0.9553(3) 0.7798(2) 0.0304(7) Uani 1 1 d .
H14 H 1.0719 0.8512 0.7432 0.036 Uiso 1 1 calc R
C15 C 1.2728(3) 1.0185(3) 0.7657(2) 0.0336(7) Uani 1 1 d .
H15 H 1.3466 0.9565 0.7183 0.040 Uiso 1 1 calc R
C12 C 0.7495(3) 1.0510(3) 0.9678(2) 0.0348(8) Uani 1 1 d .
H12A H 0.8349 1.1212 1.0186 0.052 Uiso 1 1 calc GR
H12B H 0.7027 0.9699 0.9987 0.052 Uiso 1 1 calc GR
H12C H 0.6558 1.1086 0.9529 0.052 Uiso 1 1 calc GR
C11 C 0.7482(3) 0.8578(3) 0.7972(2) 0.0286(7) Uani 1 1 d .
H11 H 0.8019 0.8166 0.7317 0.034 Uiso 1 1 calc R
C10 C 0.5894(3) 0.7851(3) 0.8117(2) 0.0289(7) Uani 1 1 d .
H10 H 0.5362 0.8181 0.8784 0.035 Uiso 1 1 calc R
C9 C 0.5074(3) 0.6650(3) 0.7302(2) 0.0322(7) Uani 1 1 d .
H9 H 0.5667 0.6281 0.6662 0.039 Uiso 1 1 calc R
C8 C 0.3419(3) 0.5955(3) 0.7374(2) 0.0284(7) Uani 1 1 d .
C7 C 0.2590(3) 0.4947(3) 0.6469(2) 0.0304(7) Uani 1 1 d .
H7 H 0.3313 0.4688 0.5877 0.037 Uiso 1 1 calc R
C6 C 0.0902(3) 0.4224(3) 0.6239(2) 0.0269(7) Uani 1 1 d .
C5 C -0.0496(3) 0.4529(3) 0.6938(2) 0.0313(7) Uani 1 1 d .
C3 C -0.2187(3) 0.2374(3) 0.5726(2) 0.0308(7) Uani 1 1 d .
C4 C 0.0555(3) 0.3292(3) 0.5146(2) 0.0293(7) Uani 1 1 d .
C2 C -0.1709(4) 0.1038(3) 0.6111(2) 0.0418(8) Uani 1 1 d .
H2A H -0.2475 0.0910 0.6677 0.063 Uiso 1 1 calc GR
H2B H -0.0512 0.1238 0.6397 0.063 Uiso 1 1 calc GR
H2C H -0.1831 0.0096 0.5511 0.063 Uiso 1 1 calc GR
C1 C -0.3997(3) 0.2144(4) 0.5295(2) 0.0412(8) Uani 1 1 d .
H1A H -0.4160 0.1199 0.4699 0.062 Uiso 1 1 calc GR
H1B H -0.4249 0.3024 0.5039 0.062 Uiso 1 1 calc GR
H1C H -0.4778 0.2057 0.5863 0.062 Uiso 1 1 calc GR
N1 N 0.8320(3) 0.9813(3) 0.86786(17) 0.0292(6) Uani 1 1 d .
O6 O 1.5010(2) 1.2178(2) 0.80363(15) 0.0428(6) Uani 1 1 d .
O5 O 0.2695(2) 0.6380(2) 0.83530(14) 0.0373(6) Uani 1 1 d .
H5 H 0.1634 0.6093 0.8282 0.056 Uiso 1 1 calc GR
O4 O -0.0469(2) 0.5480(2) 0.78319(15) 0.0435(6) Uani 1 1 d .
O3 O 0.1568(2) 0.3120(2) 0.44278(15) 0.0400(6) Uani 1 1 d .
O1 O -0.1091(2) 0.2597(2) 0.48808(14) 0.0329(5) Uani 1 1 d .
O2 O -0.2074(2) 0.3783(2) 0.65878(14) 0.0341(5) Uani 1 1 d .

loop_
_atom_site_aniso_label
_atom_site_aniso_U_11
_atom_site_aniso_U_22
_atom_site_aniso_U_33
_atom_site_aniso_U_23
_atom_site_aniso_U_13
_atom_site_aniso_U_12
C19 0.0380(17) 0.050(2) 0.0408(19) 0.0134(17) -0.0012(15) -0.0073(16)
C16 0.0299(15) 0.0394(19) 0.0271(17) 0.0112(15) 0.0047(13) 0.0044(14)
C17 0.0376(17) 0.0319(18) 0.0419(19) 0.0029(15) 0.0038(15) 0.0025(14)
C18 0.0328(16) 0.0284(17) 0.0378(18) -0.0008(14) 0.0057(14) 0.0080(13)
C13 0.0269(15) 0.0329(18) 0.0210(15) 0.0065(13) 0.0023(12) 0.0043(13)
C14 0.0327(16) 0.0313(17) 0.0239(16) 0.0016(13) 0.0015(13) 0.0056(13)
C15 0.0326(16) 0.0421(19) 0.0237(16) 0.0036(14) 0.0048(13) 0.0080(14)
C12 0.0337(16) 0.0393(19) 0.0268(17) 0.0004(14) 0.0067(13) 0.0066(14)
C11 0.0301(15) 0.0344(17) 0.0224(15) 0.0070(13) 0.0034(12) 0.0113(13)
C10 0.0295(15) 0.0325(17) 0.0238(15) 0.0056(13) 0.0052(12) 0.0054(13)
C9 0.0328(16) 0.0366(18) 0.0284(17) 0.0088(14) 0.0037(13) 0.0097(14)
C8 0.0329(15) 0.0273(17) 0.0247(16) 0.0052(13) 0.0075(13) 0.0076(13)
C7 0.0348(16) 0.0284(17) 0.0278(17) 0.0055(14) 0.0060(13) 0.0086(13)
C6 0.0297(15) 0.0269(16) 0.0225(15) 0.0031(13) 0.0074(12) 0.0047(12)
C5 0.0324(16) 0.0300(17) 0.0288(18) 0.0028(14) 0.0024(13) 0.0059(13)
C3 0.0321(15) 0.0332(18) 0.0244(16) 0.0031(14) 0.0075(13) 0.0039(13)
C4 0.0309(16) 0.0272(17) 0.0296(17) 0.0069(14) 0.0057(14) 0.0048(13)
C2 0.0475(19) 0.038(2) 0.0420(19) 0.0133(16) 0.0046(15) 0.0079(15)
C1 0.0345(17) 0.050(2) 0.0364(18) 0.0092(16) 0.0008(14) -0.0035(15)
N1 0.0265(12) 0.0371(15) 0.0214(13) 0.0031(11) 0.0049(10) 0.0057(11)
O6 0.0328(11) 0.0531(15) 0.0377(12) 0.0065(11) 0.0088(9) -0.0027(10)
O5 0.0351(11) 0.0441(14) 0.0274(12) 0.0014(10) 0.0075(9) 0.0016(10)
O4 0.0344(11) 0.0503(14) 0.0325(12) -0.0100(11) 0.0125(9) 0.0015(10)
O3 0.0383(12) 0.0502(14) 0.0263(12) 0.0019(10) 0.0120(10) 0.0036(10)
O1 0.0318(10) 0.0392(12) 0.0253(11) 0.0057(9) 0.0035(9) 0.0001(9)
O2 0.0273(10) 0.0360(12) 0.0334(12) 0.0005(10) 0.0062(9) 0.0015(9)

loop_
_atom_type_symbol
_atom_type_description
_atom_type_scat_dispersion_real
_atom_type_scat_dispersion_imag
_atom_type_scat_source
C C 0.0033 0.0016 'International Tables Vol C Tables 4.2.6.8 and 6.1.1.4'
H H 0.0000 0.0000 'International Tables Vol C Tables 4.2.6.8 and 6.1.1.4'
N N 0.0061 0.0033 'International Tables Vol C Tables 4.2.6.8 and 6.1.1.4'
O O 0.0106 0.0060 'International Tables Vol C Tables 4.2.6.8 and 6.1.1.4'

loop_
_geom_angle_atom_site_label_1
_geom_angle_atom_site_label_2
_geom_angle_atom_site_label_3
_geom_angle
H19A C19 H19B 109.5
H19A C19 H19C 109.5
H19B C19 H19C 109.5
O6 C19 H19A 109.5
O6 C19 H19B 109.5
O6 C19 H19C 109.5
C17 C16 C15 119.6(3)
C17 C16 O6 124.2(3)
O6 C16 C15 116.3(3)
C16 C17 H17 120.4
C16 C17 C18 119.1(3)
C18 C17 H17 120.4
C17 C18 H18 119.1
C17 C18 C13 121.7(3)
C13 C18 H18 119.1
C18 C13 N1 121.4(3)
C14 C13 C18 118.7(3)
C14 C13 N1 119.9(3)
C13 C14 H14 120.5
C15 C14 C13 119.1(3)
C15 C14 H14 120.5
C16 C15 H15 119.1
C14 C15 C16 121.7(3)
C14 C15 H15 119.1
H12A C12 H12B 109.5
H12A C12 H12C 109.5
H12B C12 H12C 109.5
N1 C12 H12A 109.5
N1 C12 H12B 109.5
N1 C12 H12C 109.5
C10 C11 H11 117.2
N1 C11 H11 117.2
N1 C11 C10 125.6(3)
C11 C10 H10 119.5
C9 C10 C11 121.0(3)
C9 C10 H10 119.5
C10 C9 H9 118.3
C10 C9 C8 123.4(3)
C8 C9 H9 118.3
C7 C8 C9 119.5(3)
O5 C8 C9 116.6(2)
O5 C8 C7 123.9(2)
C8 C7 H7 113.3
C8 C7 C6 133.5(3)
C6 C7 H7 113.3
C7 C6 C5 125.1(3)
C7 C6 C4 115.0(2)
C5 C6 C4 119.2(2)
O4 C5 C6 127.2(3)
O4 C5 O2 114.3(3)
O2 C5 C6 118.4(3)
C1 C3 C2 111.9(3)
O1 C3 C2 111.3(2)
O1 C3 C1 107.4(2)
O2 C3 C2 111.7(2)
O2 C3 C1 105.3(2)
O2 C3 O1 109.0(2)
O3 C4 C6 126.0(2)
O3 C4 O1 117.1(2)
O1 C4 C6 116.9(2)
C3 C2 H2A 109.5
C3 C2 H2B 109.5
C3 C2 H2C 109.5
H2A C2 H2B 109.5
H2A C2 H2C 109.5
H2B C2 H2C 109.5
C3 C1 H1A 109.5
C3 C1 H1B 109.5
C3 C1 H1C 109.5
H1A C1 H1B 109.5
H1A C1 H1C 109.5
H1B C1 H1C 109.5
C13 N1 C12 119.2(2)
C11 N1 C13 122.3(2)
C11 N1 C12 118.5(2)
C16 O6 C19 117.0(2)
C8 O5 H5 109.5
C4 O1 C3 119.1(2)
C5 O2 C3 118.8(2)

loop_
_geom_bond_atom_site_label_1
_geom_bond_atom_site_label_2
_geom_bond_distance
C19 H19A 0.9800
C19 H19B 0.9800
C19 H19C 0.9800
C19 O6 1.454(4)
C16 C17 1.373(4)
C16 C15 1.400(4)
C16 O6 1.384(3)
C17 H17 0.9500
C17 C18 1.399(4)
C18 H18 0.9500
C18 C13 1.401(4)
C13 C14 1.395(4)
C13 N1 1.447(4)
C14 H14 0.9500
C14 C15 1.389(4)
C15 H15 0.9500
C12 H12A 0.9800
C12 H12B 0.9800
C12 H12C 0.9800
C12 N1 1.464(4)
C11 H11 0.9500
C11 C10 1.392(4)
C11 N1 1.343(4)
C10 H10 0.9500
C10 C9 1.389(4)
C9 H9 0.9500
C9 C8 1.402(4)
C8 C7 1.382(4)
C8 O5 1.370(3)
C7 H7 0.9500
C7 C6 1.405(4)
C6 C5 1.427(4)
C6 C4 1.444(4)
C5 O4 1.239(3)
C5 O2 1.356(3)
C3 C2 1.506(4)
C3 C1 1.482(4)
C3 O1 1.451(3)
C3 O2 1.442(4)
C4 O3 1.219(3)
C4 O1 1.372(3)
C2 H2A 0.9800
C2 H2B 0.9800
C2 H2C 0.9800
C1 H1A 0.9800
C1 H1B 0.9800
C1 H1C 0.9800
O5 H5 0.8400

loop_
_geom_hbond_atom_site_label_D
_geom_hbond_atom_site_label_H
_geom_hbond_atom_site_label_A
_geom_hbond_distance_DH
_geom_hbond_distance_HA
_geom_hbond_distance_DA
_geom_hbond_angle_DHA
O5 H5 O4 0.84 1.72 2.545(4) 166.8

loop_
_geom_torsion_atom_site_label_1
_geom_torsion_atom_site_label_2
_geom_torsion_atom_site_label_3
_geom_torsion_atom_site_label_4
_geom_torsion
C16 C17 C18 C13 0.9(4)
C17 C16 C15 C14 -2.5(4)
C17 C16 O6 C19 8.4(4)
C17 C18 C13 C14 -2.6(4)
C17 C18 C13 N1 176.4(2)
C18 C13 C14 C15 1.8(4)
C18 C13 N1 C12 -24.1(4)
C18 C13 N1 C11 156.0(3)
C13 C14 C15 C16 0.7(4)
C14 C13 N1 C12 154.9(2)
C14 C13 N1 C11 -25.0(4)
C15 C16 C17 C18 1.6(4)
C15 C16 O6 C19 -170.2(2)
C11 C10 C9 C8 -175.0(3)
C10 C11 N1 C13 177.7(2)
C10 C11 N1 C12 -2.3(4)
C10 C9 C8 C7 169.5(3)
C10 C9 C8 O5 -8.1(4)
C9 C8 C7 C6 -170.9(3)
C8 C7 C6 C5 7.1(5)
C8 C7 C6 C4 177.1(3)
C7 C6 C5 O4 1.6(5)
C7 C6 C5 O2 177.3(2)
C7 C6 C4 O3 -1.7(4)
C7 C6 C4 O1 -178.4(2)
C6 C5 O2 C3 21.2(4)
C6 C4 O1 C3 -20.9(3)
C5 C6 C4 O3 169.0(3)
C5 C6 C4 O1 -7.7(4)
C4 C6 C5 O4 -168.1(3)
C4 C6 C5 O2 7.7(4)
C2 C3 O1 C4 -77.1(3)
C2 C3 O2 C5 76.9(3)
C1 C3 O1 C4 160.1(2)
C1 C3 O2 C5 -161.4(2)
N1 C13 C14 C15 -177.3(2)
N1 C11 C10 C9 175.1(2)
O6 C16 C17 C18 -177.0(2)
O6 C16 C15 C14 176.2(2)
O5 C8 C7 C6 6.4(5)
O4 C5 O2 C3 -162.5(2)
O3 C4 O1 C3 162.1(2)
O1 C3 O2 C5 -46.5(3)
O2 C3 O1 C4 46.5(3)
